data_7041593
loop_
_publ_author_name
'Aulakh, Jaspreet K.'
'Lobana, Tarlok S.'
'Sood, Henna'
'Arora, Daljit S.'
'Garcia-Santos, Isabel'
'Hundal, Geeta'
'Kaur, Manpreet'
'Smolenski, Victoria A.'
'Jasinski, Jerry P.'

_publ_section_title
;
 Variable coordination and C-S bond cleavage activity of N-substituted
 imidazolidine-2-thiones towards copper: synthesis, spectroscopy,
 structures, ESI-mass and antimicrobial studies.
;
_journal_issue 4
_journal_name_full 'Dalton transactions (Cambridge, England : 2003)'
_journal_page_first 1324
_journal_page_last 1339
_journal_paper_doi 10.1039/c6dt04103e
_journal_volume 46
_journal_year 2017
_chemical_formula_moiety 'C14 H28 Br Cu N4 S2'
_chemical_formula_sum 'C14 H28 Br Cu N4 S2'
_chemical_formula_weight 459.97
_chemical_name_systematic JPL-212
_space_group_crystal_system triclinic
_space_group_IT_number 2
_space_group_name_Hall '-P 1'
_space_group_name_H-M_alt 'P -1'
_symmetry_space_group_name_Hall '-P 1'
_symmetry_space_group_name_H-M 'P -1'
_atom_sites_solution_hydrogens geom
_atom_sites_solution_primary dual
_audit_creation_date 2016-11-12
_audit_creation_method
;
Olex2 1.2
(compiled 2016.09.09 svn.r3337 for OlexSys, GUI svn.r5227)
;
_audit_update_record
;
2016-11-12 deposited with the CCDC.
2016-12-26 downloaded from the CCDC.
;
_cell_angle_alpha 102.109(4)
_cell_angle_beta 101.930(4)
_cell_angle_gamma 100.673(4)
_cell_formula_units_Z 2
_cell_length_a 7.3515(4)
_cell_length_b 10.0895(5)
_cell_length_c 14.3386(6)
_cell_measurement_reflns_used 3127
_cell_measurement_temperature 173(2)
_cell_measurement_theta_max 71.3220
_cell_measurement_theta_min 4.6040
_cell_volume 987.95(9)
_computing_cell_refinement
;
CrysAlisPro, Agilent Technologies,
Version 1.171.37.35 (release 13-08-2014 CrysAlis171 .NET)
(compiled Aug 13 2014,18:06:01)
;
_computing_data_collection
;
CrysAlisPro, Agilent Technologies,
Version 1.171.37.35 (release 13-08-2014 CrysAlis171 .NET)
(compiled Aug 13 2014,18:06:01)
;
_computing_data_reduction
;
CrysAlisPro, Agilent Technologies,
Version 1.171.37.35 (release 13-08-2014 CrysAlis171 .NET)
(compiled Aug 13 2014,18:06:01)
;
_computing_molecular_graphics 'Olex2 (Dolomanov et al., 2009)'
_computing_publication_material 'Olex2 (Dolomanov et al., 2009)'
_computing_structure_refinement 'ShelXL (Sheldrick, 2015)'
_computing_structure_solution 'ShelXT (Sheldrick, 2015)'
_diffrn_ambient_temperature 173(2)
_diffrn_detector_area_resol_mean 16.0416
_diffrn_detector_type Eos
_diffrn_measured_fraction_theta_full 0.999
_diffrn_measured_fraction_theta_max 0.977
_diffrn_measurement_details
;
#__ type_ start__ end____ width___ exp.time_
  1 omega   31.00   75.00   1.0000    1.0000
omega____ theta____ kappa____ phi______ frames
    -       35.1697   37.0000   30.0000 44

#__ type_ start__ end____ width___ exp.time_
  2 omega  129.00  171.00   1.0000    1.0000
omega____ theta____ kappa____ phi______ frames
    -      108.0000   45.0000  120.0000 42

#__ type_ start__ end____ width___ exp.time_
  3 omega   94.00  121.00   1.0000    1.0000
omega____ theta____ kappa____ phi______ frames
    -      108.0000   45.0000  120.0000 27

#__ type_ start__ end____ width___ exp.time_
  4 omega   87.00  118.00   1.0000    1.0000
omega____ theta____ kappa____ phi______ frames
    -      108.0000   30.0000   30.0000 31

#__ type_ start__ end____ width___ exp.time_
  5 omega   62.00   89.00   1.0000    1.0000
omega____ theta____ kappa____ phi______ frames
    -      108.0000  -45.0000   60.0000 27

#__ type_ start__ end____ width___ exp.time_
  6 omega   75.00  109.00   1.0000    1.0000
omega____ theta____ kappa____ phi______ frames
    -      108.0000  -94.0000   90.0000 34

#__ type_ start__ end____ width___ exp.time_
  7 omega   56.00  108.00   1.0000    1.0000
omega____ theta____ kappa____ phi______ frames
    -      108.0000  -94.0000  -30.0000 52

#__ type_ start__ end____ width___ exp.time_
  8 omega   94.00  125.00   1.0000    1.0000
omega____ theta____ kappa____ phi______ frames
    -      108.0000  -61.0000  -30.0000 31

#__ type_ start__ end____ width___ exp.time_
  9 omega   80.00  116.00   1.0000    1.0000
omega____ theta____ kappa____ phi______ frames
    -      108.0000 -111.0000  -90.0000 36

#__ type_ start__ end____ width___ exp.time_
 10 omega   50.00   88.00   1.0000    1.0000
omega____ theta____ kappa____ phi______ frames
    -      108.0000  -45.0000   30.0000 38

#__ type_ start__ end____ width___ exp.time_
 11 omega   47.00   77.00   1.0000    1.0000
omega____ theta____ kappa____ phi______ frames
    -      108.0000  -30.0000   90.0000 30

#__ type_ start__ end____ width___ exp.time_
 12 omega   40.00   99.00   1.0000    1.0000
omega____ theta____ kappa____ phi______ frames
    -      108.0000  -45.0000  150.0000 59

#__ type_ start__ end____ width___ exp.time_
 13 omega   41.00  109.00   1.0000    1.0000
omega____ theta____ kappa____ phi______ frames
    -      108.0000  -94.0000   30.0000 68

#__ type_ start__ end____ width___ exp.time_
 14 omega   48.00   81.00   1.0000    1.0000
omega____ theta____ kappa____ phi______ frames
    -      108.0000  -94.0000  -90.0000 33

#__ type_ start__ end____ width___ exp.time_
 15 omega   40.00   98.00   1.0000    1.0000
omega____ theta____ kappa____ phi______ frames
    -      108.0000  -45.0000  -90.0000 58

#__ type_ start__ end____ width___ exp.time_
 16 omega   70.00  177.00   1.0000    1.0000
omega____ theta____ kappa____ phi______ frames
    -      108.0000   15.0000 -120.0000 107

#__ type_ start__ end____ width___ exp.time_
 17 omega  137.00  167.00   1.0000    1.0000
omega____ theta____ kappa____ phi______ frames
    -      108.0000   45.0000  -90.0000 30

#__ type_ start__ end____ width___ exp.time_
 18 omega   92.00  117.00   1.0000    1.0000
omega____ theta____ kappa____ phi______ frames
    -      108.0000   45.0000  -90.0000 25

#__ type_ start__ end____ width___ exp.time_
 19 omega   45.00   90.00   1.0000    1.0000
omega____ theta____ kappa____ phi______ frames
    -      108.0000  -30.0000 -150.0000 45

#__ type_ start__ end____ width___ exp.time_
 20 omega   46.00   99.00   1.0000    1.0000
omega____ theta____ kappa____ phi______ frames
    -      108.0000  -94.0000 -180.0000 53

#__ type_ start__ end____ width___ exp.time_
 21 omega   33.00   74.00   1.0000    1.0000
omega____ theta____ kappa____ phi______ frames
    -       35.1697  -99.0000 -180.0000 41

#__ type_ start__ end____ width___ exp.time_
 22 omega   42.00   68.00   1.0000    1.0000
omega____ theta____ kappa____ phi______ frames
    -       35.1697  -99.0000  -60.0000 26

#__ type_ start__ end____ width___ exp.time_
 23 omega   -3.00   25.00   1.0000    1.0000
omega____ theta____ kappa____ phi______ frames
    -       35.1697  -99.0000 -180.0000 28

#__ type_ start__ end____ width___ exp.time_
 24 omega   39.00   89.00   1.0000    1.0000
omega____ theta____ kappa____ phi______ frames
    -      108.0000  -30.0000  -30.0000 50

#__ type_ start__ end____ width___ exp.time_
 25 omega  -45.00  -10.00   1.0000    1.0000
omega____ theta____ kappa____ phi______ frames
    -      -33.5000   77.0000 -180.0000 35

#__ type_ start__ end____ width___ exp.time_
 26 omega   -2.00   33.00   1.0000    1.0000
omega____ theta____ kappa____ phi______ frames
    -      -33.5000   57.0000  120.0000 35

#__ type_ start__ end____ width___ exp.time_
 27 omega  -49.00  -15.00   1.0000    1.0000
omega____ theta____ kappa____ phi______ frames
    -      -33.5000   57.0000  120.0000 34

#__ type_ start__ end____ width___ exp.time_
 28 omega   57.00   82.00   1.0000    1.0000
omega____ theta____ kappa____ phi______ frames
    -       35.1697  178.0000   90.0000 25

#__ type_ start__ end____ width___ exp.time_
 29 omega   76.00  102.00   1.0000    1.0000
omega____ theta____ kappa____ phi______ frames
    -       35.1697  178.0000  -30.0000 26

#__ type_ start__ end____ width___ exp.time_
 30 omega   75.00  100.00   1.0000    1.0000
omega____ theta____ kappa____ phi______ frames
    -       35.1697  178.0000 -120.0000 25

#__ type_ start__ end____ width___ exp.time_
 31 omega   -3.00   33.00   1.0000    1.0000
omega____ theta____ kappa____ phi______ frames
    -      -33.5000   77.0000 -180.0000 36

#__ type_ start__ end____ width___ exp.time_
 32 omega  -82.00   -9.00   1.0000    1.0000
omega____ theta____ kappa____ phi______ frames
    -      -33.5000  -19.0000 -180.0000 73

#__ type_ start__ end____ width___ exp.time_
 33 omega -101.00   -8.00   1.0000    1.0000
omega____ theta____ kappa____ phi______ frames
    -      -33.5000  -77.0000  -30.0000 93

#__ type_ start__ end____ width___ exp.time_
 34 omega  -98.00  -14.00   1.0000    1.0000
omega____ theta____ kappa____ phi______ frames
    -      -33.5000  -77.0000   60.0000 84

#__ type_ start__ end____ width___ exp.time_
 35 omega -102.00  -74.00   1.0000    1.0000
omega____ theta____ kappa____ phi______ frames
    -      -33.5000 -178.0000  150.0000 28
;
_diffrn_measurement_device 'four-circle diffractometer'
_diffrn_measurement_device_type 'Rigaku Oxford Diffraction'
_diffrn_measurement_method '\w scans'
_diffrn_radiation_type CuK\a
_diffrn_radiation_wavelength 1.54184
_diffrn_reflns_av_R_equivalents 0.0299
_diffrn_reflns_av_unetI/netI 0.0400
_diffrn_reflns_Laue_measured_fraction_full 0.999
_diffrn_reflns_Laue_measured_fraction_max 0.977
_diffrn_reflns_limit_h_max 8
_diffrn_reflns_limit_h_min -8
_diffrn_reflns_limit_k_max 11
_diffrn_reflns_limit_k_min -12
_diffrn_reflns_limit_l_max 17
_diffrn_reflns_limit_l_min -16
_diffrn_reflns_number 6681
_diffrn_reflns_point_group_measured_fraction_full 0.999
_diffrn_reflns_point_group_measured_fraction_max 0.977
_diffrn_reflns_theta_full 67.684
_diffrn_reflns_theta_max 71.445
_diffrn_reflns_theta_min 4.616
_exptl_absorpt_coefficient_mu 5.907
_exptl_absorpt_correction_T_max 1.00000
_exptl_absorpt_correction_T_min 0.18142
_exptl_absorpt_correction_type multi-scan
_exptl_absorpt_process_details
;
CrysAlisPro, Agilent Technologies,
Version 1.171.37.35 (release 13-08-2014 CrysAlis171 .NET)
(compiled Aug 13 2014,18:06:01)
Empirical absorption correction using spherical harmonics,
 implemented in SCALE3 ABSPACK scaling algorithm.
;
_exptl_crystal_colour 'clear colourless'
_exptl_crystal_colour_lustre clear
_exptl_crystal_colour_primary colourless
_exptl_crystal_density_diffrn 1.546
_exptl_crystal_density_method 'not measured'
_exptl_crystal_description irregular
_exptl_crystal_F_000 472
_exptl_crystal_size_max 0.28
_exptl_crystal_size_mid 0.19
_exptl_crystal_size_min 0.14
_refine_diff_density_max 0.681
_refine_diff_density_min -0.375
_refine_diff_density_rms 0.083
_refine_ls_extinction_method none
_refine_ls_goodness_of_fit_ref 1.044
_refine_ls_hydrogen_treatment constr
_refine_ls_matrix_type full
_refine_ls_number_parameters 201
_refine_ls_number_reflns 3752
_refine_ls_number_restraints 0
_refine_ls_restrained_S_all 1.044
_refine_ls_R_factor_all 0.0417
_refine_ls_R_factor_gt 0.0355
_refine_ls_shift/su_max 0.000
_refine_ls_shift/su_mean 0.000
_refine_ls_structure_factor_coef Fsqd
_refine_ls_weighting_details 'w=1/[\s^2^(Fo^2^)+(0.0550P)^2^] where P=(Fo^2^+2Fc^2^)/3'
_refine_ls_weighting_scheme calc
_refine_ls_wR_factor_gt 0.0926
_refine_ls_wR_factor_ref 0.0979
_reflns_Friedel_coverage 0.000
_reflns_number_gt 3269
_reflns_number_total 3752
_reflns_threshold_expression 'I > 2\s(I)'
_cod_data_source_file c6dt04103e2.cif
_cod_data_source_block jpl-212
_cod_depositor_comments 'Adding full bibliography for 7041581--7041593.cif.'
_cod_database_code 7041593
_shelx_space_group_comment
;
The symmetry employed for this shelxl refinement is uniquely defined
by the following loop, which should always be used as a source of
symmetry information in preference to the above space-group names.
They are only intended as comments.
;
_olex2_refinement_description
;
1. Fixed Uiso
 At 1.2 times of:
  All C(H,H) groups, All N(H) groups
 At 1.5 times of:
  All C(H,H,H) groups
2.a Secondary CH2 refined with riding coordinates:
 C2(H2A,H2B), C3(H3A,H3B), C4(H4A,H4B), C5(H5A,H5B), C6(H6A,H6B), C9(H9A,H9B),
 C10(H10A,H10B), C11(H11A,H11B), C12(H12A,H12B), C13(H13A,H13B)
2.b Aromatic/amide H refined with riding coordinates:
 N1(H1), N3(H3)
2.c Idealised Me refined as rotating group:
 C7(H7A,H7B,H7C), C14(H14A,H14B,H14C)
;
_shelx_shelxl_version_number 2014/7
_olex2_exptl_crystal_mounting_method 'Nylon Loop'
_olex2_submission_original_sample_id JPL-212
_olex2_submission_special_instructions 'No special instructions were received'

loop_
_space_group_symop_operation_xyz
'x, y, z'
'-x, -y, -z'

loop_
_atom_site_label
_atom_site_type_symbol
_atom_site_fract_x
_atom_site_fract_y
_atom_site_fract_z
_atom_site_U_iso_or_equiv
_atom_site_adp_type
_atom_site_occupancy
_atom_site_site_symmetry_order
_atom_site_calc_flag
_atom_site_refinement_flags_posn
Br1 Br 0.21839(4) 0.33100(3) 0.18768(2) 0.03664(12) Uani 1 1 d .
Cu1 Cu 0.30832(6) 0.57574(4) 0.26143(3) 0.03111(13) Uani 1 1 d .
S1 S 0.53717(11) 0.72035(7) 0.22690(6) 0.03591(18) Uani 1 1 d .
S2 S 0.17600(10) 0.68443(7) 0.37172(5) 0.03235(17) Uani 1 1 d .
N1 N 0.6048(4) 0.4888(3) 0.11848(19) 0.0354(6) Uani 1 1 d .
H1 H 0.5007 0.4342 0.1231 0.042 Uiso 1 1 calc R
N2 N 0.8153(3) 0.6818(3) 0.13544(17) 0.0304(5) Uani 1 1 d .
N3 N -0.0823(3) 0.4378(3) 0.32910(19) 0.0343(5) Uani 1 1 d .
H3 H -0.0261 0.3955 0.2872 0.041 Uiso 1 1 calc R
N4 N -0.1395(3) 0.6075(2) 0.43223(17) 0.0281(5) Uani 1 1 d .
C1 C 0.6569(4) 0.6264(3) 0.15796(19) 0.0270(6) Uani 1 1 d .
C2 C 0.7401(4) 0.4394(3) 0.0669(2) 0.0348(7) Uani 1 1 d .
H2A H 0.6762 0.3898 -0.0028 0.042 Uiso 1 1 calc R
H2B H 0.8037 0.3767 0.0994 0.042 Uiso 1 1 calc R
C3 C 0.8829(4) 0.5751(3) 0.0749(2) 0.0339(6) Uani 1 1 d .
H3A H 1.0147 0.5732 0.1072 0.041 Uiso 1 1 calc R
H3B H 0.8802 0.5916 0.0090 0.041 Uiso 1 1 calc R
C4 C 0.9299(4) 0.8238(3) 0.1727(2) 0.0361(7) Uani 1 1 d .
H4A H 1.0648 0.8218 0.1987 0.043 Uiso 1 1 calc R
H4B H 0.8857 0.8720 0.2283 0.043 Uiso 1 1 calc R
C5 C 0.9211(5) 0.9071(3) 0.0956(2) 0.0426(7) Uani 1 1 d .
H5A H 1.0257 0.9930 0.1212 0.051 Uiso 1 1 calc R
H5B H 0.9445 0.8512 0.0356 0.051 Uiso 1 1 calc R
C6 C 0.7329(5) 0.9479(4) 0.0670(3) 0.0519(9) Uani 1 1 d .
H6A H 0.6266 0.8636 0.0492 0.062 Uiso 1 1 calc R
H6B H 0.7298 0.9845 0.0080 0.062 Uiso 1 1 calc R
C7 C 0.7007(6) 1.0582(4) 0.1492(3) 0.0606(10) Uani 1 1 d .
H7A H 0.5773 1.0800 0.1266 0.091 Uiso 1 1 calc GR
H7B H 0.8036 1.1430 0.1662 0.091 Uiso 1 1 calc GR
H7C H 0.7008 1.0220 0.2076 0.091 Uiso 1 1 calc GR
C8 C -0.0225(4) 0.5718(3) 0.37747(19) 0.0270(6) Uani 1 1 d .
C9 C -0.2517(4) 0.3692(3) 0.3536(2) 0.0345(6) Uani 1 1 d .
H9A H -0.2218 0.3023 0.3927 0.041 Uiso 1 1 calc R
H9B H -0.3551 0.3195 0.2935 0.041 Uiso 1 1 calc R
C10 C -0.3067(4) 0.4921(3) 0.4147(2) 0.0320(6) Uani 1 1 d .
H10A H -0.4240 0.5113 0.3775 0.038 Uiso 1 1 calc R
H10B H -0.3271 0.4743 0.4775 0.038 Uiso 1 1 calc R
C11 C -0.1362(4) 0.7537(3) 0.4756(2) 0.0377(7) Uani 1 1 d .
H11A H -0.1694 0.7991 0.4216 0.045 Uiso 1 1 calc R
H11B H -0.0044 0.8026 0.5148 0.045 Uiso 1 1 calc R
C12 C -0.2711(5) 0.7709(3) 0.5405(2) 0.0369(7) Uani 1 1 d .
H12A H -0.2400 0.7250 0.5943 0.044 Uiso 1 1 calc R
H12B H -0.4039 0.7250 0.5013 0.044 Uiso 1 1 calc R
C13 C -0.2568(5) 0.9239(3) 0.5841(3) 0.0480(9) Uani 1 1 d .
H13A H -0.2790 0.9705 0.5299 0.058 Uiso 1 1 calc R
H13B H -0.1255 0.9678 0.6261 0.058 Uiso 1 1 calc R
C14 C -0.3990(5) 0.9474(4) 0.6453(3) 0.0562(10) Uani 1 1 d .
H14A H -0.5296 0.9121 0.6028 0.084 Uiso 1 1 calc GR
H14B H -0.3770 1.0475 0.6755 0.084 Uiso 1 1 calc GR
H14C H -0.3821 0.8977 0.6972 0.084 Uiso 1 1 calc GR

loop_
_atom_site_aniso_label
_atom_site_aniso_U_11
_atom_site_aniso_U_22
_atom_site_aniso_U_33
_atom_site_aniso_U_23
_atom_site_aniso_U_13
_atom_site_aniso_U_12
Br1 0.03535(19) 0.02943(18) 0.0439(2) 0.00789(14) 0.01223(14) 0.00408(13)
Cu1 0.0296(2) 0.0322(2) 0.0339(2) 0.01103(18) 0.01172(17) 0.00641(18)
S1 0.0415(4) 0.0250(3) 0.0474(4) 0.0067(3) 0.0277(3) 0.0075(3)
S2 0.0321(4) 0.0251(3) 0.0388(4) 0.0059(3) 0.0163(3) -0.0011(3)
N1 0.0395(14) 0.0249(12) 0.0463(14) 0.0059(11) 0.0234(11) 0.0083(11)
N2 0.0313(13) 0.0288(13) 0.0334(12) 0.0059(10) 0.0141(10) 0.0083(10)
N3 0.0322(13) 0.0262(12) 0.0427(14) 0.0052(10) 0.0161(11) -0.0004(10)
N4 0.0261(12) 0.0235(12) 0.0348(12) 0.0070(10) 0.0126(9) 0.0010(9)
C1 0.0308(14) 0.0265(14) 0.0263(13) 0.0088(11) 0.0096(11) 0.0085(11)
C2 0.0379(17) 0.0309(16) 0.0371(15) 0.0051(12) 0.0101(13) 0.0151(13)
C3 0.0355(16) 0.0371(16) 0.0358(15) 0.0100(13) 0.0154(12) 0.0173(13)
C4 0.0304(15) 0.0321(16) 0.0407(16) 0.0035(13) 0.0104(12) 0.0001(12)
C5 0.0468(19) 0.0345(17) 0.0465(17) 0.0105(14) 0.0216(15) -0.0013(14)
C6 0.056(2) 0.046(2) 0.0502(19) 0.0210(16) 0.0065(16) 0.0013(17)
C7 0.061(2) 0.042(2) 0.086(3) 0.023(2) 0.024(2) 0.0159(18)
C8 0.0276(14) 0.0254(13) 0.0272(13) 0.0103(11) 0.0040(10) 0.0041(11)
C9 0.0310(15) 0.0252(14) 0.0442(16) 0.0082(12) 0.0104(13) -0.0013(12)
C10 0.0274(14) 0.0267(14) 0.0437(16) 0.0122(12) 0.0117(12) 0.0040(11)
C11 0.0368(16) 0.0278(15) 0.0475(17) 0.0063(13) 0.0163(13) 0.0030(12)
C12 0.0388(17) 0.0291(15) 0.0438(16) 0.0061(13) 0.0193(13) 0.0046(13)
C13 0.0446(19) 0.0301(17) 0.067(2) 0.0011(16) 0.0272(17) 0.0019(14)
C14 0.057(2) 0.0325(18) 0.081(3) 0.0008(17) 0.040(2) 0.0060(16)

loop_
_atom_type_symbol
_atom_type_description
_atom_type_scat_dispersion_real
_atom_type_scat_dispersion_imag
_atom_type_scat_source
C C 0.0181 0.0091 'International Tables Vol C Tables 4.2.6.8 and 6.1.1.4'
H H 0.0000 0.0000 'International Tables Vol C Tables 4.2.6.8 and 6.1.1.4'
Br Br -0.6763 1.2805 'International Tables Vol C Tables 4.2.6.8 and 6.1.1.4'
Cu Cu -1.9646 0.5888 'International Tables Vol C Tables 4.2.6.8 and 6.1.1.4'
N N 0.0311 0.0180 'International Tables Vol C Tables 4.2.6.8 and 6.1.1.4'
S S 0.3331 0.5567 'International Tables Vol C Tables 4.2.6.8 and 6.1.1.4'

loop_
_geom_angle_atom_site_label_1
_geom_angle_atom_site_label_2
_geom_angle_atom_site_label_3
_geom_angle
S1 Cu1 Br1 122.93(3)
S1 Cu1 S2 112.81(3)
S2 Cu1 Br1 124.26(3)
C1 S1 Cu1 109.71(10)
C8 S2 Cu1 109.21(10)
C1 N1 H1 123.9
C1 N1 C2 112.2(2)
C2 N1 H1 123.9
C1 N2 C3 111.4(2)
C1 N2 C4 127.7(2)
C4 N2 C3 120.4(2)
C8 N3 H3 124.0
C8 N3 C9 112.0(2)
C9 N3 H3 124.0
C8 N4 C10 111.2(2)
C8 N4 C11 122.5(2)
C10 N4 C11 123.0(2)
N1 C1 S1 125.4(2)
N2 C1 S1 124.2(2)
N2 C1 N1 110.4(2)
N1 C2 H2A 111.3
N1 C2 H2B 111.3
N1 C2 C3 102.6(2)
H2A C2 H2B 109.2
C3 C2 H2A 111.3
C3 C2 H2B 111.3
N2 C3 C2 103.3(2)
N2 C3 H3A 111.1
N2 C3 H3B 111.1
C2 C3 H3A 111.1
C2 C3 H3B 111.1
H3A C3 H3B 109.1
N2 C4 H4A 108.8
N2 C4 H4B 108.8
N2 C4 C5 113.7(3)
H4A C4 H4B 107.7
C5 C4 H4A 108.8
C5 C4 H4B 108.8
C4 C5 H5A 108.6
C4 C5 H5B 108.6
H5A C5 H5B 107.6
C6 C5 C4 114.4(3)
C6 C5 H5A 108.6
C6 C5 H5B 108.6
C5 C6 H6A 108.9
C5 C6 H6B 108.9
C5 C6 C7 113.2(3)
H6A C6 H6B 107.7
C7 C6 H6A 108.9
C7 C6 H6B 108.9
C6 C7 H7A 109.5
C6 C7 H7B 109.5
C6 C7 H7C 109.5
H7A C7 H7B 109.5
H7A C7 H7C 109.5
H7B C7 H7C 109.5
N3 C8 S2 125.7(2)
N4 C8 S2 123.8(2)
N4 C8 N3 110.5(2)
N3 C9 H9A 111.3
N3 C9 H9B 111.3
N3 C9 C10 102.4(2)
H9A C9 H9B 109.2
C10 C9 H9A 111.3
C10 C9 H9B 111.3
N4 C10 C9 102.6(2)
N4 C10 H10A 111.2
N4 C10 H10B 111.2
C9 C10 H10A 111.2
C9 C10 H10B 111.2
H10A C10 H10B 109.2
N4 C11 H11A 108.8
N4 C11 H11B 108.8
N4 C11 C12 113.8(2)
H11A C11 H11B 107.7
C12 C11 H11A 108.8
C12 C11 H11B 108.8
C11 C12 H12A 109.5
C11 C12 H12B 109.5
C11 C12 C13 110.9(3)
H12A C12 H12B 108.1
C13 C12 H12A 109.5
C13 C12 H12B 109.5
C12 C13 H13A 109.0
C12 C13 H13B 109.0
C12 C13 C14 113.1(3)
H13A C13 H13B 107.8
C14 C13 H13A 109.0
C14 C13 H13B 109.0
C13 C14 H14A 109.5
C13 C14 H14B 109.5
C13 C14 H14C 109.5
H14A C14 H14B 109.5
H14A C14 H14C 109.5
H14B C14 H14C 109.5

loop_
_geom_bond_atom_site_label_1
_geom_bond_atom_site_label_2
_geom_bond_distance
Br1 Cu1 2.3798(5)
Cu1 S1 2.2231(8)
Cu1 S2 2.2256(8)
S1 C1 1.710(3)
S2 C8 1.704(3)
N1 H1 0.8800
N1 C1 1.334(4)
N1 C2 1.455(4)
N2 C1 1.328(4)
N2 C3 1.465(3)
N2 C4 1.447(4)
N3 H3 0.8800
N3 C8 1.328(4)
N3 C9 1.455(4)
N4 C8 1.327(4)
N4 C10 1.466(3)
N4 C11 1.469(4)
C2 H2A 0.9900
C2 H2B 0.9900
C2 C3 1.530(4)
C3 H3A 0.9900
C3 H3B 0.9900
C4 H4A 0.9900
C4 H4B 0.9900
C4 C5 1.521(4)
C5 H5A 0.9900
C5 H5B 0.9900
C5 C6 1.517(5)
C6 H6A 0.9900
C6 H6B 0.9900
C6 C7 1.531(5)
C7 H7A 0.9800
C7 H7B 0.9800
C7 H7C 0.9800
C9 H9A 0.9900
C9 H9B 0.9900
C9 C10 1.532(4)
C10 H10A 0.9900
C10 H10B 0.9900
C11 H11A 0.9900
C11 H11B 0.9900
C11 C12 1.502(4)
C12 H12A 0.9900
C12 H12B 0.9900
C12 C13 1.514(4)
C13 H13A 0.9900
C13 H13B 0.9900
C13 C14 1.517(4)
C14 H14A 0.9800
C14 H14B 0.9800
C14 H14C 0.9800

loop_
_geom_hbond_atom_site_label_D
_geom_hbond_atom_site_label_H
_geom_hbond_atom_site_label_A
_geom_hbond_distance_DH
_geom_hbond_distance_HA
_geom_hbond_distance_DA
_geom_hbond_angle_DHA
N1 H1 Br1 0.88 2.58 3.427(3) 162.3
N3 H3 Br1 0.88 2.61 3.461(3) 164.0

loop_
_geom_torsion_atom_site_label_1
_geom_torsion_atom_site_label_2
_geom_torsion_atom_site_label_3
_geom_torsion_atom_site_label_4
_geom_torsion
Cu1 S1 C1 N1 9.0(3)
Cu1 S1 C1 N2 -171.7(2)
Cu1 S2 C8 N3 4.2(3)
Cu1 S2 C8 N4 -175.9(2)
N1 C2 C3 N2 3.5(3)
N2 C4 C5 C6 72.3(4)
N3 C9 C10 N4 -10.9(3)
N4 C11 C12 C13 178.8(3)
C1 N1 C2 C3 -3.9(3)
C1 N2 C3 C2 -2.3(3)
C1 N2 C4 C5 -111.2(3)
C2 N1 C1 S1 -177.9(2)
C2 N1 C1 N2 2.7(3)
C3 N2 C1 S1 -179.5(2)
C3 N2 C1 N1 -0.1(3)
C3 N2 C4 C5 77.1(4)
C4 N2 C1 S1 8.3(4)
C4 N2 C1 N1 -172.3(3)
C4 N2 C3 C2 170.6(2)
C4 C5 C6 C7 69.8(4)
C8 N3 C9 C10 8.8(3)
C8 N4 C10 C9 10.5(3)
C8 N4 C11 C12 -176.1(3)
C9 N3 C8 S2 177.3(2)
C9 N3 C8 N4 -2.5(3)
C10 N4 C8 S2 174.6(2)
C10 N4 C8 N3 -5.5(3)
C10 N4 C11 C12 26.2(4)
C11 N4 C8 S2 14.6(4)
C11 N4 C8 N3 -165.6(3)
C11 N4 C10 C9 170.5(2)
C11 C12 C13 C14 176.4(3)
